data_7226794
loop_
_publ_author_name
'Qin, Jian'
'Li, Tong'
'Zhang, Jianguo'
'Zhang, Zhibin'

_publ_section_title
;
 Nitrogen-rich energetic compounds of
 4-carboxamide-5-(1H-tetrazol-5-yl)-1H-1,2,3-triazole and its 1D sodium
 complex: synthesis and properties
;
_journal_name_full 'RSC Adv.'
_journal_paper_doi 10.1039/C6RA22151C
_journal_year 2016
_chemical_formula_sum 'C8 H14 N16 Na2 O6'
_chemical_formula_weight 476.33
_chemical_name_systematic
; 
 ? 
;
_space_group_IT_number 2
_symmetry_cell_setting triclinic
_symmetry_space_group_name_Hall '-P 1'
_symmetry_space_group_name_H-M 'P -1'
_atom_sites_solution_hydrogens geom
_atom_sites_solution_primary direct
_atom_sites_solution_secondary difmap
_audit_creation_method SHELXL-97
_audit_update_record
;
2016-08-02 deposited with the CCDC.
2016-10-13 downloaded from the CCDC.
;
_cell_angle_alpha 109.069(2)
_cell_angle_beta 98.9320(10)
_cell_angle_gamma 103.404(2)
_cell_formula_units_Z 1
_cell_length_a 6.7660(6)
_cell_length_b 7.2849(7)
_cell_length_c 10.7541(9)
_cell_measurement_reflns_used 711
_cell_measurement_temperature 298(2)
_cell_measurement_theta_max 28.255
_cell_measurement_theta_min 3.012
_cell_volume 471.70(7)
_computing_cell_refinement 'Bruker SMART'
_computing_data_collection 'Bruker SMART'
_computing_data_reduction 'Bruker SAINT'
_computing_molecular_graphics 'Bruker SHELXTL'
_computing_publication_material 'Bruker SHELXTL'
_computing_structure_refinement 'SHELXL-97 (Sheldrick, 1997)'
_computing_structure_solution 'SHELXS-97 (Sheldrick, 1990)'
_diffrn_ambient_temperature 298(2)
_diffrn_measured_fraction_theta_full 0.983
_diffrn_measured_fraction_theta_max 0.983
_diffrn_measurement_device_type 'CCD area detector'
_diffrn_measurement_method 'phi and omega scans'
_diffrn_radiation_monochromator graphite
_diffrn_radiation_source 'fine-focus sealed tube'
_diffrn_radiation_type MoK\a
_diffrn_radiation_wavelength 0.71073
_diffrn_reflns_av_R_equivalents 0.0000
_diffrn_reflns_av_sigmaI/netI 0.0709
_diffrn_reflns_limit_h_max 7
_diffrn_reflns_limit_h_min -8
_diffrn_reflns_limit_k_max 8
_diffrn_reflns_limit_k_min -8
_diffrn_reflns_limit_l_max 12
_diffrn_reflns_limit_l_min -12
_diffrn_reflns_number 1631
_diffrn_reflns_theta_full 25.02
_diffrn_reflns_theta_max 25.02
_diffrn_reflns_theta_min 3.01
_exptl_absorpt_coefficient_mu 0.178
_exptl_absorpt_correction_T_max 0.9894
_exptl_absorpt_correction_T_min 0.9635
_exptl_absorpt_correction_type multi-scan
_exptl_absorpt_process_details sadabs
_exptl_crystal_density_diffrn 1.677
_exptl_crystal_density_method 'not measured'
_exptl_crystal_description block
_exptl_crystal_F_000 244
_exptl_crystal_size_max 0.21
_exptl_crystal_size_mid 0.14
_exptl_crystal_size_min 0.06
_refine_diff_density_max 0.349
_refine_diff_density_min -0.285
_refine_diff_density_rms 0.089
_refine_ls_extinction_method none
_refine_ls_goodness_of_fit_ref 1.042
_refine_ls_hydrogen_treatment mixed
_refine_ls_matrix_type full
_refine_ls_number_parameters 147
_refine_ls_number_reflns 1631
_refine_ls_number_restraints 0
_refine_ls_restrained_S_all 1.042
_refine_ls_R_factor_all 0.0901
_refine_ls_R_factor_gt 0.0676
_refine_ls_shift/su_max 0.001
_refine_ls_shift/su_mean 0.000
_refine_ls_structure_factor_coef Fsqd
_refine_ls_weighting_details 'calc w=1/[\s^2^(Fo^2^)+(0.0991P)^2^+0.0000P] where P=(Fo^2^+2Fc^2^)/3'
_refine_ls_weighting_scheme calc
_refine_ls_wR_factor_gt 0.1680
_refine_ls_wR_factor_ref 0.1811
_reflns_number_gt 1156
_reflns_number_total 1631
_reflns_threshold_expression >2sigma(I)
_cod_data_source_file c6ra22151c2.cif
_cod_data_source_block 160701b
_cod_depositor_comments
;
The following automatic conversions were performed:

'_symmetry_cell_setting' value 'Triclinic' changed to 'triclinic'
according to
/usr/data/users/saulius/crontab/automatic-downloads/rss-feeds/RSC/lib/dictionaries/cif_core.dic
dictionary named 'cif_core.dic' version 2.4.2 from 2011-04-26.

Automatic conversion script
Id: cif_fix_values 4268 2015-11-12 08:31:59Z antanas 
;
_cod_original_sg_symbol_H-M P-1
_cod_database_code 7226794

loop_
_symmetry_equiv_pos_as_xyz
'x, y, z'
'-x, -y, -z'

loop_
_atom_site_label
_atom_site_type_symbol
_atom_site_fract_x
_atom_site_fract_y
_atom_site_fract_z
_atom_site_U_iso_or_equiv
_atom_site_adp_type
_atom_site_occupancy
_atom_site_symmetry_multiplicity
_atom_site_calc_flag
_atom_site_refinement_flags
Na1 Na -0.0471(3) 0.3003(2) 0.06024(16) 0.0401(5) Uani 1 1 d .
N1 N 0.2575(6) 0.5871(5) 0.5027(4) 0.0400(10) Uani 1 1 d .
H1A H 0.2638 0.7137 0.5307 0.048 Uiso 1 1 calc R
H1B H 0.2888 0.5332 0.5604 0.048 Uiso 1 1 calc R
N2 N 0.1369(6) 0.1410(5) 0.1957(3) 0.0357(10) Uani 1 1 d .
N3 N 0.1301(6) -0.0467(5) 0.1798(3) 0.0372(10) Uani 1 1 d .
N4 N 0.1800(7) -0.0519(5) 0.3040(3) 0.0330(9) Uani 1 1 d .
H4 H 0.1875 -0.1593 0.3191 0.040 Uiso 1 1 calc R
N5 N 0.3155(7) 0.3394(5) 0.6483(3) 0.0432(11) Uani 1 1 d .
N6 N 0.3598(7) 0.2943(6) 0.7590(3) 0.0410(10) Uani 1 1 d .
N7 N 0.3398(7) 0.1004(5) 0.7225(3) 0.0390(10) Uani 1 1 d .
N8 N 0.2862(7) 0.0132(5) 0.5863(3) 0.0389(9) Uani 1 1 d .
O1 O 0.1532(5) 0.5450(4) 0.2847(3) 0.0409(9) Uani 1 1 d .
O2 O 0.2372(5) 0.4929(5) 0.0047(3) 0.0413(8) Uani 1 1 d .
H2A H 0.2760 0.4200 -0.0606 0.050 Uiso 1 1 d R
H2B H 0.3416 0.5619 0.0729 0.050 Uiso 1 1 d R
O3 O -0.3412(7) 0.1607(7) 0.1280(4) 0.0813(14) Uani 1 1 d .
H3B H -0.3063 0.1053 0.1828 0.098 Uiso 1 1 d R
H3C H -0.4736 0.1165 0.0960 0.098 Uiso 1 1 d R
C1 C 0.2006(7) 0.4772(6) 0.3734(4) 0.0321(10) Uani 1 1 d .
C2 C 0.1877(7) 0.2569(6) 0.3309(4) 0.0293(10) Uani 1 1 d .
C3 C 0.2168(7) 0.1327(6) 0.4024(4) 0.0300(10) Uani 1 1 d .
C4 C 0.2726(7) 0.1636(6) 0.5452(4) 0.0296(10) Uani 1 1 d .

loop_
_atom_site_aniso_label
_atom_site_aniso_U_11
_atom_site_aniso_U_22
_atom_site_aniso_U_33
_atom_site_aniso_U_23
_atom_site_aniso_U_13
_atom_site_aniso_U_12
Na1 0.0501(12) 0.0340(10) 0.0352(10) 0.0163(8) 0.0058(9) 0.0092(9)
N1 0.063(3) 0.0216(19) 0.033(2) 0.0109(17) 0.0052(19) 0.0135(19)
N2 0.046(3) 0.027(2) 0.032(2) 0.0117(16) 0.0036(17) 0.0107(17)
N3 0.055(3) 0.0259(19) 0.0270(19) 0.0082(15) 0.0045(18) 0.0111(19)
N4 0.045(2) 0.0216(17) 0.0309(19) 0.0110(15) 0.0024(18) 0.0094(18)
N5 0.069(3) 0.030(2) 0.0266(19) 0.0111(17) 0.0065(19) 0.012(2)
N6 0.060(3) 0.035(2) 0.0270(19) 0.0127(16) 0.0109(19) 0.011(2)
N7 0.050(3) 0.034(2) 0.034(2) 0.0160(17) 0.010(2) 0.010(2)
N8 0.054(3) 0.0261(19) 0.033(2) 0.0105(16) 0.0066(19) 0.010(2)
O1 0.058(2) 0.0253(16) 0.0376(17) 0.0154(14) 0.0037(15) 0.0107(15)
O2 0.041(2) 0.0446(18) 0.0322(15) 0.0096(14) 0.0052(17) 0.0112(18)
O3 0.060(3) 0.108(3) 0.107(3) 0.085(3) 0.021(3) 0.018(3)
C1 0.032(3) 0.028(2) 0.037(3) 0.016(2) 0.007(2) 0.007(2)
C2 0.031(2) 0.022(2) 0.034(2) 0.0123(19) 0.0034(18) 0.0086(19)
C3 0.028(2) 0.026(2) 0.032(2) 0.0102(18) 0.0018(18) 0.0047(19)
C4 0.033(3) 0.024(2) 0.030(2) 0.0118(18) 0.0067(19) 0.0050(19)

loop_
_atom_type_symbol
_atom_type_description
_atom_type_scat_dispersion_real
_atom_type_scat_dispersion_imag
_atom_type_scat_source
C C 0.0033 0.0016 'International Tables Vol C Tables 4.2.6.8 and 6.1.1.4'
H H 0.0000 0.0000 'International Tables Vol C Tables 4.2.6.8 and 6.1.1.4'
N N 0.0061 0.0033 'International Tables Vol C Tables 4.2.6.8 and 6.1.1.4'
O O 0.0106 0.0060 'International Tables Vol C Tables 4.2.6.8 and 6.1.1.4'
Na Na 0.0362 0.0249 'International Tables Vol C Tables 4.2.6.8 and 6.1.1.4'

loop_
_geom_angle_atom_site_label_1
_geom_angle_atom_site_label_2
_geom_angle_atom_site_label_3
_geom_angle
_geom_angle_site_symmetry_1
_geom_angle_site_symmetry_3
O3 Na1 O2 170.56(15) . .
O3 Na1 O2 87.44(14) . 2_565
O2 Na1 O2 84.89(12) . 2_565
O3 Na1 O1 96.44(14) . .
O2 Na1 O1 79.26(12) . .
O2 Na1 O1 98.29(12) 2_565 .
O3 Na1 N2 84.22(13) . .
O2 Na1 N2 101.70(13) . .
O2 Na1 N2 162.85(13) 2_565 .
O1 Na1 N2 67.92(11) . .
O3 Na1 N3 99.94(16) . 2
O2 Na1 N3 86.01(12) . 2
O2 Na1 N3 93.23(12) 2_565 2
O1 Na1 N3 160.36(15) . 2
N2 Na1 N3 102.95(13) . 2
O3 Na1 Na1 129.56(14) . 2_565
O2 Na1 Na1 42.54(8) . 2_565
O2 Na1 Na1 42.35(8) 2_565 2_565
O1 Na1 Na1 88.38(10) . 2_565
N2 Na1 Na1 141.79(13) . 2_565
N3 Na1 Na1 89.49(10) 2 2_565
C1 N1 H1A 120.0 . .
C1 N1 H1B 120.0 . .
H1A N1 H1B 120.0 . .
N3 N2 C2 109.1(3) . .
N3 N2 Na1 134.5(3) . .
C2 N2 Na1 110.8(3) . .
N2 N3 N4 107.5(3) . .
N2 N3 Na1 117.1(2) . 2
N4 N3 Na1 135.3(3) . 2
N3 N4 C3 111.5(3) . .
N3 N4 H4 124.3 . .
C3 N4 H4 124.3 . .
C4 N5 N6 104.1(3) . .
N7 N6 N5 109.8(3) . .
N6 N7 N8 109.1(3) . .
C4 N8 N7 104.7(3) . .
C1 O1 Na1 117.5(3) . .
Na1 O2 Na1 95.11(12) . 2_565
Na1 O2 H2A 112.7 . .
Na1 O2 H2A 112.7 2_565 .
Na1 O2 H2B 112.6 . .
Na1 O2 H2B 112.7 2_565 .
H2A O2 H2B 110.3 . .
Na1 O3 H3B 110.1 . .
Na1 O3 H3C 136.9 . .
H3B O3 H3C 109.3 . .
O1 C1 N1 123.4(4) . .
O1 C1 C2 119.0(4) . .
N1 C1 C2 117.6(4) . .
N2 C2 C3 108.1(3) . .
N2 C2 C1 118.5(3) . .
C3 C2 C1 133.4(4) . .
N4 C3 C2 103.8(3) . .
N4 C3 C4 121.3(4) . .
C2 C3 C4 134.9(4) . .
N5 C4 N8 112.3(4) . .
N5 C4 C3 125.5(4) . .
N8 C4 C3 122.3(4) . .

loop_
_geom_bond_atom_site_label_1
_geom_bond_atom_site_label_2
_geom_bond_distance
_geom_bond_site_symmetry_2
Na1 O3 2.350(5) .
Na1 O2 2.383(4) .
Na1 O2 2.392(3) 2_565
Na1 O1 2.427(3) .
Na1 N2 2.496(4) .
Na1 N3 2.519(4) 2
Na1 Na1 3.523(3) 2_565
N1 C1 1.299(5) .
N1 H1A 0.8600 .
N1 H1B 0.8600 .
N2 N3 1.310(5) .
N2 C2 1.361(5) .
N3 N4 1.341(4) .
N3 Na1 2.519(4) 2
N4 C3 1.350(5) .
N4 H4 0.8600 .
N5 C4 1.324(5) .
N5 N6 1.344(5) .
N6 N7 1.304(5) .
N7 N8 1.342(5) .
N8 C4 1.325(5) .
O1 C1 1.243(5) .
O2 Na1 2.392(3) 2_565
O2 H2A 0.8500 .
O2 H2B 0.8500 .
O3 H3B 0.8500 .
O3 H3C 0.8501 .
C1 C2 1.495(6) .
C2 C3 1.393(5) .
C3 C4 1.451(5) .

loop_
_geom_torsion_atom_site_label_1
_geom_torsion_atom_site_label_2
_geom_torsion_atom_site_label_3
_geom_torsion_atom_site_label_4
_geom_torsion
_geom_torsion_site_symmetry_1
_geom_torsion_site_symmetry_4
O3 Na1 N2 N3 70.8(4) . .
O2 Na1 N2 N3 -116.7(4) . .
O2 Na1 N2 N3 132.1(5) 2_565 .
O1 Na1 N2 N3 170.1(4) . .
N3 Na1 N2 N3 -28.1(5) 2 .
Na1 Na1 N2 N3 -134.2(4) 2_565 .
O3 Na1 N2 C2 -79.0(3) . .
O2 Na1 N2 C2 93.5(3) . .
O2 Na1 N2 C2 -17.8(7) 2_565 .
O1 Na1 N2 C2 20.3(3) . .
N3 Na1 N2 C2 -177.9(3) 2 .
Na1 Na1 N2 C2 76.0(4) 2_565 .
C2 N2 N3 N4 -1.1(5) . .
Na1 N2 N3 N4 -151.3(3) . .
C2 N2 N3 Na1 -178.8(3) . 2
Na1 N2 N3 Na1 31.1(5) . 2
N2 N3 N4 C3 0.9(5) . .
Na1 N3 N4 C3 178.0(3) 2 .
C4 N5 N6 N7 -1.2(5) . .
N5 N6 N7 N8 1.4(6) . .
N6 N7 N8 C4 -0.9(5) . .
O3 Na1 O1 C1 60.9(3) . .
O2 Na1 O1 C1 -127.6(3) . .
O2 Na1 O1 C1 149.2(3) 2_565 .
N2 Na1 O1 C1 -20.2(3) . .
N3 Na1 O1 C1 -85.5(5) 2 .
Na1 Na1 O1 C1 -169.5(3) 2_565 .
O3 Na1 O2 Na1 -35.8(9) . 2_565
O2 Na1 O2 Na1 0.0 2_565 2_565
O1 Na1 O2 Na1 -99.45(12) . 2_565
N2 Na1 O2 Na1 -163.98(13) . 2_565
N3 Na1 O2 Na1 93.60(12) 2 2_565
Na1 O1 C1 N1 -161.6(4) . .
Na1 O1 C1 C2 17.0(5) . .
N3 N2 C2 C3 0.9(5) . .
Na1 N2 C2 C3 158.6(3) . .
N3 N2 C2 C1 -178.8(4) . .
Na1 N2 C2 C1 -21.2(5) . .
O1 C1 C2 N2 4.0(7) . .
N1 C1 C2 N2 -177.3(4) . .
O1 C1 C2 C3 -175.7(5) . .
N1 C1 C2 C3 3.0(8) . .
N3 N4 C3 C2 -0.4(5) . .
N3 N4 C3 C4 179.7(4) . .
N2 C2 C3 N4 -0.3(5) . .
C1 C2 C3 N4 179.4(5) . .
N2 C2 C3 C4 179.6(5) . .
C1 C2 C3 C4 -0.7(9) . .
N6 N5 C4 N8 0.6(6) . .
N6 N5 C4 C3 -179.3(4) . .
N7 N8 C4 N5 0.2(6) . .
N7 N8 C4 C3 -179.9(4) . .
N4 C3 C4 N5 178.6(5) . .
C2 C3 C4 N5 -1.3(8) . .
N4 C3 C4 N8 -1.4(7) . .
C2 C3 C4 N8 178.7(5) . .
